data_1508264
loop_
_publ_author_name
'Lin, Che-Jen'
'Liu, Yi-Hung'
'Peng, Shie-Ming'
'Yang, Jye-Shane'

_publ_section_title
;
 Photoluminescence and trans \\rightarrow cis photoisomerization of
 aminostyrene-conjugated phenylpyridine C^N ligands and their complexes
 with platinum(II): the styryl position and the amino substituent effects.
;
_journal_issue 28
_journal_name_full 'The journal of physical chemistry. B'
_journal_page_first 8222
_journal_page_last 8232
_journal_paper_doi 10.1021/jp304893c
_journal_volume 116
_journal_year 2012
_chemical_formula_sum 'C31 H24 N2'
_chemical_formula_weight 424.52
_chemical_name_systematic
; 
 ? 
;
_space_group_IT_number 2
_symmetry_cell_setting triclinic
_symmetry_space_group_name_Hall '-P 1'
_symmetry_space_group_name_H-M 'P -1'
_atom_sites_solution_hydrogens geom
_atom_sites_solution_primary direct
_atom_sites_solution_secondary difmap
_audit_creation_method SHELXL-97
_cell_angle_alpha 111.408(2)
_cell_angle_beta 91.151(3)
_cell_angle_gamma 90.305(2)
_cell_formula_units_Z 4
_cell_length_a 9.0927(2)
_cell_length_b 14.0793(4)
_cell_length_c 19.015
_cell_measurement_reflns_used 11202
_cell_measurement_temperature 295(2)
_cell_measurement_theta_max 30.1853
_cell_measurement_theta_min 2.8833
_cell_volume 2265.66(9)
_computing_cell_refinement
; 
CrysAlis RED, Oxford Diffraction Ltd., 
Version 1.171.32.24 (release 21-04-2008 CrysAlis171 .NET) 
(compiled Apr 21 2008,18:23:10) 
Empirical absorption correction using spherical harmonics, 
 implemented in SCALE3 ABSPACK scaling algorithm. 
;
_computing_data_collection
; 
CrysAlis RED, Oxford Diffraction Ltd., 
Version 1.171.32.24 (release 21-04-2008 CrysAlis171 .NET) 
(compiled Apr 21 2008,18:23:10) 
Empirical absorption correction using spherical harmonics, 
 implemented in SCALE3 ABSPACK scaling algorithm. 
;
_computing_data_reduction
; 
CrysAlis RED, Oxford Diffraction Ltd., 
Version 1.171.32.24 (release 21-04-2008 CrysAlis171 .NET) 
(compiled Apr 21 2008,18:23:10) 
Empirical absorption correction using spherical harmonics, 
 implemented in SCALE3 ABSPACK scaling algorithm. 
;
_computing_molecular_graphics SHELXTL
_computing_publication_material SHELXTL
_computing_structure_refinement 'SHELXL-97 (Sheldrick, 1997)'
_computing_structure_solution 'SHELXS-97 (Sheldrick, 1990)'
_diffrn_ambient_temperature 295(2)
_diffrn_measured_fraction_theta_full 0.992
_diffrn_measured_fraction_theta_max 0.992
_diffrn_measurement_device_type 'Oxford Diffraction Gemini R'
_diffrn_measurement_method CCD
_diffrn_radiation_monochromator graphite
_diffrn_radiation_source 'fine-focus sealed tube'
_diffrn_radiation_type MoK\a
_diffrn_radiation_wavelength 0.71073
_diffrn_reflns_av_R_equivalents 0.0788
_diffrn_reflns_av_sigmaI/netI 0.0697
_diffrn_reflns_limit_h_max 10
_diffrn_reflns_limit_h_min -11
_diffrn_reflns_limit_k_max 16
_diffrn_reflns_limit_k_min -18
_diffrn_reflns_limit_l_max 24
_diffrn_reflns_limit_l_min -24
_diffrn_reflns_number 47376
_diffrn_reflns_theta_full 27.50
_diffrn_reflns_theta_max 27.50
_diffrn_reflns_theta_min 2.89
_exptl_absorpt_coefficient_mu 0.073
_exptl_absorpt_correction_T_max 1.00000
_exptl_absorpt_correction_T_min 0.89308
_exptl_absorpt_correction_type multi-scan
_exptl_absorpt_process_details
; 
CrysAlis RED, Oxford Diffraction Ltd., 
Version 1.171.32.24 (release 21-04-2008 CrysAlis171 .NET) 
(compiled Apr 21 2008,18:23:10) 
Empirical absorption correction using spherical harmonics, 
 implemented in SCALE3 ABSPACK scaling algorithm. 
;
_exptl_crystal_density_diffrn 1.245
_exptl_crystal_density_method 'not measured'
_exptl_crystal_F_000 896
_exptl_crystal_size_max 0.25
_exptl_crystal_size_mid 0.20
_exptl_crystal_size_min 0.15
_refine_diff_density_max 0.163
_refine_diff_density_min -0.141
_refine_diff_density_rms 0.027
_refine_ls_extinction_coef 0.0060(9)
_refine_ls_extinction_expression Fc^*^=kFc[1+0.001xFc^2^\l^3^/sin(2\q)]^-1/4^
_refine_ls_extinction_method SHELXL
_refine_ls_goodness_of_fit_ref 0.874
_refine_ls_hydrogen_treatment mixed
_refine_ls_matrix_type full
_refine_ls_number_parameters 596
_refine_ls_number_reflns 10326
_refine_ls_number_restraints 0
_refine_ls_restrained_S_all 0.874
_refine_ls_R_factor_all 0.1174
_refine_ls_R_factor_gt 0.0466
_refine_ls_shift/su_max 0.012
_refine_ls_shift/su_mean 0.002
_refine_ls_structure_factor_coef Fsqd
_refine_ls_weighting_details 'calc w=1/[\s^2^(Fo^2^)+(0.0584P)^2^+0.0000P] where P=(Fo^2^+2Fc^2^)/3'
_refine_ls_weighting_scheme calc
_refine_ls_wR_factor_gt 0.0977
_refine_ls_wR_factor_ref 0.1131
_reflns_number_gt 5184
_reflns_number_total 10326
_reflns_threshold_expression >2sigma(I)
_cod_data_source_file jp304893c_si_001.cif
_cod_data_source_block L2-Ph
_cod_depositor_comments
;
The following automatic conversions were performed:

'_symmetry_cell_setting' value 'Triclinic' changed to 'triclinic'
according to /home/saulius/struct/CIF-dictionaries/cif_core.dic
dictionary named 'cif_core.dic' version 2.4.2 from 2011-04-26.

Automatic conversion script
Id: cif_fix_values 1891 2012-01-12 08:04:46Z andrius 

 Adding full bibliography for 1508264--1508265.cif.
;
_cod_original_cell_volume 2265.62(8)
_cod_original_sg_symbol_H-M P-1
_cod_database_code 1508264

loop_
_symmetry_equiv_pos_as_xyz
'x, y, z'
'-x, -y, -z'

loop_
_atom_site_label
_atom_site_type_symbol
_atom_site_fract_x
_atom_site_fract_y
_atom_site_fract_z
_atom_site_U_iso_or_equiv
_atom_site_adp_type
_atom_site_occupancy
_atom_site_symmetry_multiplicity
_atom_site_calc_flag
_atom_site_refinement_flags
N1 N 0.63622(13) 0.42726(9) 0.37913(7) 0.0492(3) Uani 1 1 d .
C1 C 0.73047(16) 0.51261(10) 0.38784(8) 0.0428(4) Uani 1 1 d .
N2 N 1.33340(19) 1.05442(11) 0.58672(9) 0.0783(5) Uani 1 1 d .
C2 C 0.81207(18) 0.55909(11) 0.45311(9) 0.0548(4) Uani 1 1 d .
H2A H 0.8086 0.5343 0.4922 0.066 Uiso 1 1 calc R
C3 C 0.89944(18) 0.64289(12) 0.46045(9) 0.0541(4) Uani 1 1 d .
H3A H 0.9546 0.6736 0.5048 0.065 Uiso 1 1 calc R
C4 C 0.90762(16) 0.68249(10) 0.40410(8) 0.0424(4) Uani 1 1 d .
C5 C 0.82542(17) 0.63337(12) 0.33853(9) 0.0510(4) Uani 1 1 d .
H5A H 0.8289 0.6575 0.2991 0.061 Uiso 1 1 calc R
C6 C 0.73891(17) 0.54969(11) 0.33068(9) 0.0497(4) Uani 1 1 d .
H6A H 0.6853 0.5178 0.2859 0.060 Uiso 1 1 calc R
C7 C 0.99925(16) 0.77258(11) 0.41562(9) 0.0482(4) Uani 1 1 d .
H7A H 1.0500 0.7995 0.4618 0.058 Uiso 1 1 calc R
C8 C 1.01856(18) 0.82019(12) 0.36847(9) 0.0532(4) Uani 1 1 d .
H8A H 0.9707 0.7922 0.3216 0.064 Uiso 1 1 calc R
C9 C 1.10721(17) 0.91239(11) 0.38172(9) 0.0482(4) Uani 1 1 d .
C10 C 1.11980(18) 0.95105(13) 0.32482(10) 0.0572(4) Uani 1 1 d .
H10A H 1.0730 0.9178 0.2782 0.069 Uiso 1 1 calc R
C11 C 1.20127(19) 1.03865(13) 0.33679(11) 0.0625(5) Uani 1 1 d .
H11A H 1.2082 1.0643 0.2983 0.075 Uiso 1 1 calc R
C12 C 1.27221(18) 1.08832(12) 0.40479(10) 0.0569(4) Uani 1 1 d .
H12A H 1.3257 1.1478 0.4122 0.068 Uiso 1 1 calc R
C13 C 1.26498(16) 1.05060(11) 0.46281(9) 0.0464(4) Uani 1 1 d .
C14 C 1.18041(17) 0.96364(11) 0.45011(9) 0.0482(4) Uani 1 1 d .
H14A H 1.1723 0.9385 0.4889 0.058 Uiso 1 1 calc R
C15 C 1.34787(17) 1.09814(11) 0.53538(9) 0.0470(4) Uani 1 1 d .
C16 C 1.4377(2) 1.17988(13) 0.55006(11) 0.0716(5) Uani 1 1 d .
H16A H 1.4461 1.2111 0.5148 0.086 Uiso 1 1 calc R
C17 C 1.5168(2) 1.21720(15) 0.61711(14) 0.0860(6) Uani 1 1 d .
H17A H 1.5782 1.2739 0.6271 0.103 Uiso 1 1 calc R
C18 C 1.5064(2) 1.17295(14) 0.66800(12) 0.0724(6) Uani 1 1 d .
H18A H 1.5617 1.1961 0.7129 0.087 Uiso 1 1 calc R
C19 C 1.4119(3) 1.09300(16) 0.65148(12) 0.0849(6) Uani 1 1 d .
H19A H 1.4007 1.0629 0.6872 0.102 Uiso 1 1 calc R
C20 C 0.69913(17) 0.33549(10) 0.37756(8) 0.0438(4) Uani 1 1 d .
C21 C 0.83864(18) 0.30928(12) 0.34965(9) 0.0541(4) Uani 1 1 d .
H21A H 0.8896 0.3515 0.3304 0.065 Uiso 1 1 calc R
C22 C 0.9023(2) 0.22121(13) 0.35020(10) 0.0625(5) Uani 1 1 d .
H22A H 0.9971 0.2053 0.3324 0.075 Uiso 1 1 calc R
C23 C 0.8285(2) 0.15663(13) 0.37655(10) 0.0654(5) Uani 1 1 d .
H23A H 0.8712 0.0963 0.3756 0.078 Uiso 1 1 calc R
C24 C 0.6906(2) 0.18217(12) 0.40437(9) 0.0615(5) Uani 1 1 d .
H24A H 0.6399 0.1391 0.4230 0.074 Uiso 1 1 calc R
C25 C 0.62629(19) 0.27055(11) 0.40514(9) 0.0535(4) Uani 1 1 d .
H25A H 0.5327 0.2868 0.4244 0.064 Uiso 1 1 calc R
C26 C 0.48372(16) 0.43878(11) 0.36988(8) 0.0438(4) Uani 1 1 d .
C27 C 0.42077(18) 0.53234(12) 0.40613(9) 0.0534(4) Uani 1 1 d .
H27A H 0.4788 0.5862 0.4377 0.064 Uiso 1 1 calc R
C28 C 0.2742(2) 0.54737(13) 0.39648(10) 0.0630(5) Uani 1 1 d .
H28A H 0.2346 0.6115 0.4209 0.076 Uiso 1 1 calc R
C29 C 0.1859(2) 0.46970(15) 0.35173(10) 0.0662(5) Uani 1 1 d .
H29A H 0.0863 0.4801 0.3455 0.079 Uiso 1 1 calc R
C30 C 0.2458(2) 0.37670(15) 0.31630(10) 0.0696(5) Uani 1 1 d .
H30A H 0.1858 0.3229 0.2862 0.084 Uiso 1 1 calc R
C31 C 0.39399(19) 0.36034(13) 0.32402(9) 0.0612(5) Uani 1 1 d .
H31A H 0.4332 0.2965 0.2983 0.073 Uiso 1 1 calc R
N3 N 0.63767(14) 0.56173(9) 0.12077(8) 0.0550(4) Uani 1 1 d .
N4 N 1.31065(16) 0.94283(10) -0.12686(8) 0.0626(4) Uani 1 1 d .
C32 C 0.73337(17) 0.63350(12) 0.10723(9) 0.0483(4) Uani 1 1 d .
C33 C 0.81589(19) 0.60684(13) 0.04324(10) 0.0582(4) Uani 1 1 d .
H33A H 0.8103 0.5407 0.0078 0.070 Uiso 1 1 calc R
C34 C 0.90644(19) 0.67774(13) 0.03164(9) 0.0579(4) Uani 1 1 d .
H34A H 0.9631 0.6579 -0.0114 0.070 Uiso 1 1 calc R
C35 C 0.91649(16) 0.77755(12) 0.08161(9) 0.0458(4) Uani 1 1 d .
C36 C 0.83225(17) 0.80354(12) 0.14566(9) 0.0505(4) Uani 1 1 d .
H36A H 0.8361 0.8700 0.1807 0.061 Uiso 1 1 calc R
C37 C 0.74310(17) 0.73243(12) 0.15814(9) 0.0517(4) Uani 1 1 d .
H37A H 0.6883 0.7515 0.2018 0.062 Uiso 1 1 calc R
C38 C 1.01285(17) 0.85002(12) 0.06511(9) 0.0513(4) Uani 1 1 d .
H38A H 1.0633 0.8242 0.0201 0.062 Uiso 1 1 calc R
C39 C 1.03722(17) 0.94696(13) 0.10571(9) 0.0521(4) Uani 1 1 d .
H39A H 0.9910 0.9724 0.1519 0.062 Uiso 1 1 calc R
C40 C 1.12877(17) 1.01931(12) 0.08647(9) 0.0476(4) Uani 1 1 d .
C41 C 1.1427(2) 1.11927(13) 0.13614(10) 0.0619(5) Uani 1 1 d .
H41A H 1.0943 1.1398 0.1818 0.074 Uiso 1 1 calc R
C42 C 1.2273(2) 1.18868(14) 0.11879(11) 0.0702(5) Uani 1 1 d .
H42A H 1.2355 1.2556 0.1529 0.084 Uiso 1 1 calc R
C43 C 1.29958(19) 1.16011(12) 0.05169(10) 0.0587(5) Uani 1 1 d .
H43A H 1.3562 1.2079 0.0406 0.070 Uiso 1 1 calc R
C44 C 1.28891(16) 1.06065(11) 0.00031(9) 0.0446(4) Uani 1 1 d .
C45 C 1.20288(16) 0.99217(11) 0.01866(9) 0.0473(4) Uani 1 1 d .
H45A H 1.1941 0.9254 -0.0156 0.057 Uiso 1 1 calc R
C46 C 1.36276(17) 1.02833(11) -0.07322(9) 0.0472(4) Uani 1 1 d .
C47 C 1.47845(19) 1.08241(14) -0.08704(11) 0.0634(5) Uani 1 1 d .
H47A H 1.5140 1.1415 -0.0492 0.076 Uiso 1 1 calc R
C48 C 1.5408(2) 1.04851(16) -0.15691(12) 0.0739(5) Uani 1 1 d .
H48A H 1.6184 1.0845 -0.1671 0.089 Uiso 1 1 calc R
C49 C 1.4876(2) 0.96171(16) -0.21092(12) 0.0746(5) Uani 1 1 d .
H49A H 1.5281 0.9369 -0.2587 0.090 Uiso 1 1 calc R
C50 C 1.3743(2) 0.91207(14) -0.19375(11) 0.0745(5) Uani 1 1 d .
H50A H 1.3385 0.8526 -0.2311 0.089 Uiso 1 1 calc R
C51 C 0.69645(17) 0.47213(11) 0.12602(8) 0.0470(4) Uani 1 1 d .
C52 C 0.84316(18) 0.46835(12) 0.14518(8) 0.0524(4) Uani 1 1 d .
H52A H 0.9042 0.5247 0.1531 0.063 Uiso 1 1 calc R
C53 C 0.9000(2) 0.38182(14) 0.15269(9) 0.0622(5) Uani 1 1 d .
H53A H 0.9988 0.3806 0.1659 0.075 Uiso 1 1 calc R
C54 C 0.8123(2) 0.29772(14) 0.14080(10) 0.0682(5) Uani 1 1 d .
H54A H 0.8506 0.2397 0.1463 0.082 Uiso 1 1 calc R
C55 C 0.6681(2) 0.30040(13) 0.12074(10) 0.0696(5) Uani 1 1 d .
H55A H 0.6081 0.2434 0.1123 0.083 Uiso 1 1 calc R
C56 C 0.6098(2) 0.38565(12) 0.11278(9) 0.0600(5) Uani 1 1 d .
H56A H 0.5115 0.3855 0.0984 0.072 Uiso 1 1 calc R
C57 C 0.48776(17) 0.58828(11) 0.13421(9) 0.0480(4) Uani 1 1 d .
C58 C 0.40867(19) 0.56949(13) 0.18884(10) 0.0601(5) Uani 1 1 d .
H58A H 0.4527 0.5358 0.2175 0.072 Uiso 1 1 calc R
C59 C 0.2650(2) 0.60014(15) 0.20130(11) 0.0720(5) Uani 1 1 d .
H59A H 0.2120 0.5859 0.2377 0.086 Uiso 1 1 calc R
C60 C 0.1996(2) 0.65125(15) 0.16070(13) 0.0758(6) Uani 1 1 d .
H60A H 0.1030 0.6729 0.1698 0.091 Uiso 1 1 calc R
C61 C 0.2773(2) 0.67028(14) 0.10668(13) 0.0759(6) Uani 1 1 d .
H61A H 0.2332 0.7051 0.0788 0.091 Uiso 1 1 calc R
C62 C 0.41966(19) 0.63882(12) 0.09284(10) 0.0616(5) Uani 1 1 d .
H62A H 0.4708 0.6516 0.0553 0.074 Uiso 1 1 calc R

loop_
_atom_site_aniso_label
_atom_site_aniso_U_11
_atom_site_aniso_U_22
_atom_site_aniso_U_33
_atom_site_aniso_U_23
_atom_site_aniso_U_13
_atom_site_aniso_U_12
N1 0.0431(8) 0.0367(7) 0.0695(9) 0.0217(6) -0.0016(6) -0.0096(6)
C1 0.0403(9) 0.0367(8) 0.0517(9) 0.0167(7) 0.0005(7) -0.0055(7)
N2 0.0970(13) 0.0646(10) 0.0832(11) 0.0399(9) -0.0145(10) -0.0210(9)
C2 0.0666(11) 0.0525(10) 0.0522(10) 0.0279(8) -0.0082(8) -0.0176(8)
C3 0.0646(11) 0.0509(10) 0.0478(9) 0.0204(8) -0.0130(8) -0.0203(8)
C4 0.0391(9) 0.0371(8) 0.0520(9) 0.0173(7) 0.0021(7) -0.0042(7)
C5 0.0530(10) 0.0563(10) 0.0507(10) 0.0283(8) -0.0042(8) -0.0111(8)
C6 0.0481(10) 0.0525(10) 0.0480(9) 0.0187(8) -0.0091(7) -0.0155(8)
C7 0.0448(9) 0.0428(9) 0.0570(10) 0.0185(8) -0.0014(7) -0.0060(7)
C8 0.0532(10) 0.0504(9) 0.0583(10) 0.0226(8) 0.0006(8) -0.0093(8)
C9 0.0447(10) 0.0425(9) 0.0623(10) 0.0244(8) 0.0086(8) -0.0002(7)
C10 0.0499(10) 0.0635(11) 0.0688(11) 0.0368(9) 0.0004(8) -0.0056(8)
C11 0.0525(11) 0.0705(12) 0.0856(13) 0.0535(11) 0.0042(9) -0.0037(9)
C12 0.0480(10) 0.0489(9) 0.0866(13) 0.0400(9) 0.0061(9) -0.0076(8)
C13 0.0417(9) 0.0359(8) 0.0666(11) 0.0238(8) 0.0136(7) 0.0035(7)
C14 0.0508(10) 0.0398(8) 0.0608(10) 0.0258(8) 0.0143(8) -0.0017(7)
C15 0.0462(10) 0.0330(8) 0.0651(11) 0.0210(8) 0.0146(8) 0.0041(7)
C16 0.0778(14) 0.0614(11) 0.0850(14) 0.0382(10) 0.0024(11) -0.0253(10)
C17 0.0788(15) 0.0653(13) 0.1126(18) 0.0318(13) -0.0028(13) -0.0285(11)
C18 0.0746(14) 0.0520(11) 0.0793(14) 0.0109(10) -0.0044(10) 0.0046(10)
C19 0.1084(18) 0.0740(14) 0.0807(14) 0.0393(12) -0.0152(13) -0.0143(13)
C20 0.0484(10) 0.0364(8) 0.0446(9) 0.0127(7) 0.0009(7) -0.0077(7)
C21 0.0523(11) 0.0512(10) 0.0631(11) 0.0260(8) 0.0057(8) -0.0074(8)
C22 0.0553(11) 0.0585(11) 0.0762(12) 0.0270(9) 0.0098(9) 0.0066(9)
C23 0.0763(14) 0.0497(10) 0.0739(12) 0.0268(9) 0.0057(10) 0.0082(10)
C24 0.0794(14) 0.0439(10) 0.0658(11) 0.0249(8) 0.0147(9) -0.0033(9)
C25 0.0576(11) 0.0431(9) 0.0604(10) 0.0189(8) 0.0162(8) -0.0036(8)
C26 0.0434(9) 0.0427(9) 0.0464(9) 0.0178(7) 0.0008(7) -0.0100(7)
C27 0.0492(10) 0.0448(9) 0.0635(10) 0.0167(8) 0.0037(8) -0.0123(8)
C28 0.0530(11) 0.0551(10) 0.0844(13) 0.0291(10) 0.0136(9) -0.0012(9)
C29 0.0470(11) 0.0781(13) 0.0776(13) 0.0334(11) 0.0005(9) -0.0049(10)
C30 0.0548(12) 0.0775(13) 0.0652(12) 0.0134(10) -0.0072(9) -0.0235(10)
C31 0.0562(12) 0.0526(10) 0.0614(11) 0.0052(8) 0.0008(8) -0.0091(8)
N3 0.0467(9) 0.0500(8) 0.0791(10) 0.0358(7) 0.0098(7) 0.0012(7)
N4 0.0665(10) 0.0530(9) 0.0648(10) 0.0171(8) 0.0093(8) -0.0086(7)
C32 0.0419(9) 0.0482(9) 0.0618(10) 0.0283(8) 0.0039(8) 0.0001(7)
C33 0.0666(12) 0.0487(10) 0.0590(11) 0.0188(8) 0.0115(9) -0.0030(9)
C34 0.0641(12) 0.0588(11) 0.0556(10) 0.0259(9) 0.0153(8) -0.0007(9)
C35 0.0402(9) 0.0522(10) 0.0534(10) 0.0295(8) -0.0006(7) -0.0010(7)
C36 0.0471(10) 0.0484(9) 0.0572(10) 0.0208(8) 0.0016(8) -0.0009(8)
C37 0.0454(10) 0.0566(10) 0.0576(10) 0.0257(9) 0.0109(7) 0.0027(8)
C38 0.0467(10) 0.0591(11) 0.0555(10) 0.0298(9) 0.0028(7) -0.0002(8)
C39 0.0476(10) 0.0604(11) 0.0549(10) 0.0291(9) -0.0002(8) -0.0015(8)
C40 0.0430(9) 0.0518(10) 0.0542(10) 0.0271(8) -0.0077(8) -0.0018(7)
C41 0.0699(12) 0.0577(11) 0.0560(10) 0.0184(9) 0.0000(9) -0.0060(9)
C42 0.0860(15) 0.0488(11) 0.0679(13) 0.0124(9) -0.0035(11) -0.0125(10)
C43 0.0583(11) 0.0517(10) 0.0689(12) 0.0260(9) -0.0074(9) -0.0144(8)
C44 0.0406(9) 0.0421(9) 0.0571(10) 0.0258(8) -0.0117(7) -0.0054(7)
C45 0.0462(10) 0.0417(9) 0.0557(10) 0.0203(8) -0.0071(8) -0.0040(7)
C46 0.0414(9) 0.0481(9) 0.0605(10) 0.0304(8) -0.0076(8) -0.0017(7)
C47 0.0552(11) 0.0668(12) 0.0762(13) 0.0362(10) -0.0074(9) -0.0144(9)
C48 0.0577(12) 0.0907(15) 0.0898(15) 0.0523(13) 0.0072(11) -0.0119(11)
C49 0.0704(14) 0.0831(14) 0.0749(13) 0.0335(12) 0.0155(10) 0.0032(11)
C50 0.0803(15) 0.0657(12) 0.0709(13) 0.0163(10) 0.0158(11) -0.0071(11)
C51 0.0515(10) 0.0451(9) 0.0468(9) 0.0196(7) 0.0039(7) 0.0000(8)
C52 0.0511(11) 0.0511(10) 0.0556(10) 0.0199(8) 0.0072(8) -0.0002(8)
C53 0.0584(11) 0.0669(12) 0.0644(11) 0.0274(9) 0.0046(9) 0.0139(10)
C54 0.0844(15) 0.0530(11) 0.0722(12) 0.0284(9) 0.0051(10) 0.0136(10)
C55 0.0794(14) 0.0493(10) 0.0839(13) 0.0296(9) -0.0079(11) -0.0065(9)
C56 0.0596(11) 0.0538(10) 0.0686(11) 0.0254(9) -0.0093(9) -0.0055(9)
C57 0.0412(10) 0.0467(9) 0.0588(10) 0.0228(8) -0.0018(8) -0.0038(7)
C58 0.0508(11) 0.0732(12) 0.0645(11) 0.0347(9) 0.0013(9) -0.0002(9)
C59 0.0488(12) 0.0920(14) 0.0806(13) 0.0376(11) 0.0107(9) -0.0027(10)
C60 0.0419(11) 0.0804(13) 0.1076(16) 0.0373(12) -0.0002(11) 0.0021(10)
C61 0.0527(13) 0.0777(13) 0.1136(17) 0.0552(12) -0.0151(11) -0.0025(10)
C62 0.0530(11) 0.0695(11) 0.0759(12) 0.0431(10) -0.0039(9) -0.0051(9)

loop_
_atom_type_symbol
_atom_type_description
_atom_type_scat_dispersion_real
_atom_type_scat_dispersion_imag
_atom_type_scat_source
C C 0.0033 0.0016 'International Tables Vol C Tables 4.2.6.8 and 6.1.1.4'
H H 0.0000 0.0000 'International Tables Vol C Tables 4.2.6.8 and 6.1.1.4'
N N 0.0061 0.0033 'International Tables Vol C Tables 4.2.6.8 and 6.1.1.4'

loop_
_geom_angle_atom_site_label_1
_geom_angle_atom_site_label_2
_geom_angle_atom_site_label_3
_geom_angle
C20 N1 C26 123.20(12)
C20 N1 C1 119.02(12)
C26 N1 C1 117.74(11)
C6 C1 C2 119.13(14)
C6 C1 N1 119.82(13)
C2 C1 N1 121.05(14)
C15 N2 C19 118.26(16)
C1 C2 C3 119.64(15)
C4 C3 C2 122.16(14)
C3 C4 C5 116.96(14)
C3 C4 C7 119.79(13)
C5 C4 C7 123.24(14)
C6 C5 C4 121.19(14)
C1 C6 C5 120.91(13)
C8 C7 C4 127.65(14)
C7 C8 C9 127.05(15)
C10 C9 C14 118.00(14)
C10 C9 C8 119.70(15)
C14 C9 C8 122.30(15)
C11 C10 C9 120.38(16)
C12 C11 C10 120.72(16)
C11 C12 C13 120.63(15)
C14 C13 C12 117.71(14)
C14 C13 C15 119.92(14)
C12 C13 C15 122.33(14)
C13 C14 C9 122.52(15)
N2 C15 C16 120.02(16)
N2 C15 C13 116.94(14)
C16 C15 C13 123.02(16)
C15 C16 C17 120.06(18)
C18 C17 C16 120.63(18)
C17 C18 C19 117.00(19)
N2 C19 C18 124.0(2)
C25 C20 C21 118.19(14)
C25 C20 N1 121.54(14)
C21 C20 N1 120.25(14)
C22 C21 C20 120.42(16)
C23 C22 C21 120.95(17)
C22 C23 C24 118.93(16)
C23 C24 C25 120.80(17)
C24 C25 C20 120.69(16)
C27 C26 C31 117.84(14)
C27 C26 N1 119.47(12)
C31 C26 N1 122.67(14)
C28 C27 C26 121.15(14)
C29 C28 C27 120.85(16)
C30 C29 C28 118.77(17)
C29 C30 C31 121.36(16)
C26 C31 C30 120.02(16)
C51 N3 C57 122.74(13)
C51 N3 C32 119.42(13)
C57 N3 C32 117.66(12)
C50 N4 C46 117.66(16)
C33 C32 C37 118.42(15)
C33 C32 N3 121.45(14)
C37 C32 N3 120.12(15)
C34 C33 C32 120.09(15)
C33 C34 C35 122.34(16)
C34 C35 C36 116.98(15)
C34 C35 C38 119.65(15)
C36 C35 C38 123.37(14)
C37 C36 C35 120.91(15)
C36 C37 C32 121.25(15)
C39 C38 C35 128.33(16)
C38 C39 C40 127.44(16)
C41 C40 C45 117.53(16)
C41 C40 C39 119.92(16)
C45 C40 C39 122.55(14)
C42 C41 C40 120.79(17)
C43 C42 C41 120.64(17)
C42 C43 C44 120.50(17)
C45 C44 C43 117.97(15)
C45 C44 C46 120.35(13)
C43 C44 C46 121.66(15)
C44 C45 C40 122.57(14)
N4 C46 C47 121.00(16)
N4 C46 C44 116.23(14)
C47 C46 C44 122.77(15)
C48 C47 C46 119.65(17)
C49 C48 C47 119.02(19)
C50 C49 C48 118.47(19)
N4 C50 C49 124.21(18)
C52 C51 C56 117.98(14)
C52 C51 N3 120.52(14)
C56 C51 N3 121.50(14)
C53 C52 C51 120.66(16)
C54 C53 C52 120.61(17)
C55 C54 C53 119.01(16)
C54 C55 C56 121.16(17)
C55 C56 C51 120.56(16)
C58 C57 C62 118.38(16)
C58 C57 N3 122.93(14)
C62 C57 N3 118.64(16)
C59 C58 C57 120.51(17)
C60 C59 C58 120.50(19)
C61 C60 C59 119.28(19)
C60 C61 C62 120.85(18)
C61 C62 C57 120.47(18)

loop_
_geom_bond_atom_site_label_1
_geom_bond_atom_site_label_2
_geom_bond_distance
N1 C20 1.4064(18)
N1 C26 1.4118(18)
N1 C1 1.4296(18)
C1 C6 1.370(2)
C1 C2 1.3727(19)
N2 C15 1.339(2)
N2 C19 1.339(2)
C2 C3 1.381(2)
C3 C4 1.380(2)
C4 C5 1.385(2)
C4 C7 1.459(2)
C5 C6 1.373(2)
C7 C8 1.314(2)
C8 C9 1.463(2)
C9 C10 1.384(2)
C9 C14 1.389(2)
C10 C11 1.378(2)
C11 C12 1.371(2)
C12 C13 1.391(2)
C13 C14 1.384(2)
C13 C15 1.483(2)
C15 C16 1.347(2)
C16 C17 1.375(3)
C17 C18 1.333(3)
C18 C19 1.351(3)
C20 C25 1.381(2)
C20 C21 1.384(2)
C21 C22 1.375(2)
C22 C23 1.367(2)
C23 C24 1.368(2)
C24 C25 1.373(2)
C26 C27 1.378(2)
C26 C31 1.380(2)
C27 C28 1.369(2)
C28 C29 1.360(2)
C29 C30 1.357(2)
C30 C31 1.383(2)
N3 C51 1.4086(19)
N3 C57 1.4187(19)
N3 C32 1.4262(19)
N4 C50 1.331(2)
N4 C46 1.3387(19)
C32 C33 1.375(2)
C32 C37 1.377(2)
C33 C34 1.372(2)
C34 C35 1.381(2)
C35 C36 1.385(2)
C35 C38 1.464(2)
C36 C37 1.374(2)
C38 C39 1.315(2)
C39 C40 1.463(2)
C40 C41 1.383(2)
C40 C45 1.393(2)
C41 C42 1.376(2)
C42 C43 1.373(3)
C43 C44 1.386(2)
C44 C45 1.383(2)
C44 C46 1.480(2)
C46 C47 1.380(2)
C47 C48 1.373(3)
C48 C49 1.356(3)
C49 C50 1.352(3)
C51 C52 1.382(2)
C51 C56 1.387(2)
C52 C53 1.379(2)
C53 C54 1.370(2)
C54 C55 1.363(2)
C55 C56 1.371(2)
C57 C58 1.376(2)
C57 C62 1.379(2)
C58 C59 1.376(2)
C59 C60 1.363(3)
C60 C61 1.362(3)
C61 C62 1.369(2)

loop_
_cod_related_entry_id
_cod_related_entry_code
_cod_related_entry_database
1 30651971 ChemSpider
